data_2212709
loop_
_publ_author_name
'Khawar Rauf, M.'
'Badshah, Amin'
'Bolte, Michael'
'Ahmad, Imtiaz'

_publ_section_title
;
 1-(2,6-Dichlorobenzoyl)-3-(3,4-dichlorophenyl)thiourea
;
_journal_coeditor_code TK2124
_journal_issue 3
_journal_name_full 'Acta Crystallographica Section E'
_journal_page_first o1073
_journal_page_last o1075
_journal_paper_doi 10.1107/S1600536807003881
_journal_volume 63
_journal_year 2007
_chemical_formula_iupac 'C14 H8 Cl4 N2 O S'
_chemical_formula_moiety 'C14 H8 Cl4 N2 O S'
_chemical_formula_sum 'C14 H8 Cl4 N2 O S'
_chemical_formula_weight 394.08
_chemical_melting_point 401
_chemical_name_common
;
1-(2,6-Dichlorobenzoyl)-3-(3,4-dichlorophenyl)thiourea
;
_chemical_name_systematic
;
1-(2,6-Dichlorobenzoyl)-3-(3,4-dichlorophenyl)thiourea
;
_space_group_IT_number 2
_symmetry_cell_setting triclinic
_symmetry_space_group_name_Hall '-P 1'
_symmetry_space_group_name_H-M 'P -1'
_atom_sites_solution_hydrogens geom
_atom_sites_solution_primary direct
_atom_sites_solution_secondary difmap
_audit_creation_method SHELXL-97
_cell_angle_alpha 101.720(10)
_cell_angle_beta 94.826(11)
_cell_angle_gamma 106.931(10)
_cell_formula_units_Z 2
_cell_length_a 6.9755(9)
_cell_length_b 11.0363(14)
_cell_length_c 11.0603(15)
_cell_measurement_reflns_used 6274
_cell_measurement_temperature 173(2)
_cell_measurement_theta_max 25.8
_cell_measurement_theta_min 3.6
_cell_volume 788.19(19)
_computing_cell_refinement X-AREA
_computing_data_collection 'X-AREA (Stoe & Cie, 2001)'
_computing_data_reduction X-AREA
_computing_molecular_graphics
;
PLATON (Spek 2003) and XP in SHELXTL-Plus (Sheldrick, 1991)
;
_computing_publication_material 'SHELXL97 and PLATON (Spek, 2003)'
_computing_structure_refinement 'SHELXL97 (Sheldrick, 1997)'
_computing_structure_solution 'SHELXS97 (Sheldrick, 1997)'
_diffrn_ambient_temperature 173(2)
_diffrn_measured_fraction_theta_full 0.995
_diffrn_measured_fraction_theta_max 0.992
_diffrn_measurement_device_type 'Stoe IPDS-II two-circle'
_diffrn_measurement_method \w
_diffrn_radiation_monochromator graphite
_diffrn_radiation_source 'fine-focus sealed tube'
_diffrn_radiation_type MoK\a
_diffrn_radiation_wavelength 0.71073
_diffrn_reflns_av_R_equivalents 0.050
_diffrn_reflns_av_sigmaI/netI 0.041
_diffrn_reflns_limit_h_max 8
_diffrn_reflns_limit_h_min -8
_diffrn_reflns_limit_k_max 12
_diffrn_reflns_limit_k_min -13
_diffrn_reflns_limit_l_max 13
_diffrn_reflns_limit_l_min -13
_diffrn_reflns_number 6274
_diffrn_reflns_theta_full 25.0
_diffrn_reflns_theta_max 25.6
_diffrn_reflns_theta_min 3.6
_diffrn_standards_number 0
_exptl_absorpt_coefficient_mu 0.883
_exptl_absorpt_correction_T_max 0.760
_exptl_absorpt_correction_T_min 0.741
_exptl_absorpt_correction_type multi-scan
_exptl_absorpt_process_details '(MULABS; Spek, 2003; Blessing, 1995)'
_exptl_crystal_colour colourless
_exptl_crystal_density_diffrn 1.660
_exptl_crystal_density_method 'not measured'
_exptl_crystal_description block
_exptl_crystal_F_000 396
_exptl_crystal_size_max 0.36
_exptl_crystal_size_mid 0.33
_exptl_crystal_size_min 0.32
_refine_diff_density_max 0.45
_refine_diff_density_min -0.42
_refine_ls_extinction_coef 0.035(4)
_refine_ls_extinction_expression Fc^*^=kFc[1+0.001xFc^2^\l^3^/sin(2\q)]^-1/4^
_refine_ls_extinction_method SHELXL97
_refine_ls_goodness_of_fit_ref 1.05
_refine_ls_hydrogen_treatment constr
_refine_ls_matrix_type full
_refine_ls_number_parameters 200
_refine_ls_number_reflns 2941
_refine_ls_number_restraints 0
_refine_ls_restrained_S_all 1.05
_refine_ls_R_factor_all 0.039
_refine_ls_R_factor_gt 0.036
_refine_ls_shift/su_max 0.001
_refine_ls_shift/su_mean 0.000
_refine_ls_structure_factor_coef Fsqd
_refine_ls_weighting_details 'calc w=1/[\s^2^(Fo^2^)+(0.0649P)^2^+0.2763P] where P=(Fo^2^+2Fc^2^)/3'
_refine_ls_weighting_scheme calc
_refine_ls_wR_factor_gt 0.098
_refine_ls_wR_factor_ref 0.100
_reflns_number_gt 2721
_reflns_number_total 2941
_reflns_threshold_expression I>2\s(I)
_cod_data_source_file tk2124.cif
_cod_data_source_block I
_cod_depositor_comments
;
The following automatic conversions were performed:
'_symmetry_cell_setting' value 'Triclinic' changed to 'triclinic'
according to '/home/saulius/struct/CIF-dictionaries/cif_core.dic'
dictionary named 'cif_core.dic' version 2.4.1 from 2010-06-29.

Automatic conversion script
Id: cif_fix_enum 1527 2010-12-29 10:47:43Z saulius 

The following automatic conversions were performed:

'_symmetry_cell_setting' value 'Triclinic' changed to 'triclinic'
according to /home/saulius/struct/CIF-dictionaries/cif_core.dic
dictionary named 'cif_core.dic' version 2.4.1 from 2010-06-29.

Automatic conversion script
Id: cif_fix_values 1715 2011-07-08 13:25:40Z adriana 
;
_cod_original_cell_volume 788.19(18)
_cod_database_code 2212709
_cod_database_fobs_code 2212709

loop_
_symmetry_equiv_pos_as_xyz
'x, y, z'
'-x, -y, -z'

loop_
_atom_site_type_symbol
_atom_site_label
_atom_site_fract_x
_atom_site_fract_y
_atom_site_fract_z
_atom_site_U_iso_or_equiv
_atom_site_adp_type
_atom_site_calc_flag
_atom_site_refinement_flags
_atom_site_occupancy
S S1 0.70543(7) 0.37573(5) 0.40267(4) 0.01979(16) Uani d . 1
Cl Cl1 0.78855(8) 0.79392(5) 0.85575(5) 0.02886(17) Uani d . 1
Cl Cl2 1.13628(8) 0.41293(5) 0.83649(5) 0.02774(17) Uani d . 1
Cl Cl3 0.25687(8) -0.12720(5) 0.29435(5) 0.02916(17) Uani d . 1
Cl Cl4 -0.18163(7) -0.09846(5) 0.23686(5) 0.02887(17) Uani d . 1
C C1 0.7915(3) 0.51584(19) 0.77223(18) 0.0194(4) Uani d . 1
O O1 0.6427(2) 0.46950(16) 0.81852(14) 0.0306(4) Uani d . 1
N N1 0.8024(2) 0.48559(15) 0.64598(14) 0.0174(3) Uani d . 1
H H1 0.9154 0.5284 0.6230 0.021 Uiso calc R 1
C C2 0.6555(3) 0.39515(17) 0.55011(17) 0.0159(4) Uani d . 1
N N2 0.4821(2) 0.33134(15) 0.58500(15) 0.0182(3) Uani d . 1
H H2 0.4655 0.3544 0.6634 0.022 Uiso calc R 1
C C11 0.9849(3) 0.61450(18) 0.84872(16) 0.0185(4) Uani d . 1
C C12 0.9994(3) 0.7453(2) 0.89054(18) 0.0201(4) Uani d . 1
C C13 1.1768(3) 0.8375(2) 0.9590(2) 0.0260(5) Uani d . 1
H H13 1.1850 0.9265 0.9854 0.031 Uiso calc R 1
C C14 1.3430(3) 0.7964(2) 0.9881(2) 0.0275(5) Uani d . 1
H H14 1.4652 0.8587 1.0341 0.033 Uiso calc R 1
C C15 1.3331(3) 0.6669(2) 0.95130(19) 0.0240(4) Uani d . 1
H H15 1.4462 0.6398 0.9728 0.029 Uiso calc R 1
C C16 1.1530(3) 0.57662(19) 0.88169(18) 0.0197(4) Uani d . 1
C C21 0.3220(3) 0.22758(19) 0.50170(17) 0.0174(4) Uani d . 1
C C22 0.3600(3) 0.11453(19) 0.44397(18) 0.0183(4) Uani d . 1
H H22 0.4916 0.1068 0.4589 0.022 Uiso calc R 1
C C23 0.2052(3) 0.01270(18) 0.36432(18) 0.0185(4) Uani d . 1
C C24 0.0106(3) 0.02433(19) 0.34264(18) 0.0193(4) Uani d . 1
C C25 -0.0272(3) 0.1359(2) 0.40262(18) 0.0208(4) Uani d . 1
H H25 -0.1594 0.1431 0.3888 0.025 Uiso calc R 1
C C26 0.1275(3) 0.23850(19) 0.48349(19) 0.0198(4) Uani d . 1
H H26 0.1007 0.3145 0.5254 0.024 Uiso calc R 1

loop_
_atom_site_aniso_label
_atom_site_aniso_U_11
_atom_site_aniso_U_22
_atom_site_aniso_U_33
_atom_site_aniso_U_12
_atom_site_aniso_U_13
_atom_site_aniso_U_23
S1 0.0181(3) 0.0212(3) 0.0150(3) 0.00013(19) 0.00198(18) 0.00219(19)
Cl1 0.0252(3) 0.0298(3) 0.0355(3) 0.0116(2) 0.0061(2) 0.0116(2)
Cl2 0.0286(3) 0.0206(3) 0.0333(3) 0.0075(2) 0.0054(2) 0.0050(2)
Cl3 0.0278(3) 0.0220(3) 0.0326(3) 0.0090(2) -0.0005(2) -0.0041(2)
Cl4 0.0215(3) 0.0252(3) 0.0298(3) -0.0014(2) -0.0090(2) 0.0023(2)
C1 0.0164(9) 0.0205(10) 0.0187(9) 0.0026(7) 0.0017(7) 0.0039(7)
O1 0.0220(8) 0.0383(9) 0.0199(7) -0.0060(6) 0.0059(6) 0.0026(6)
N1 0.0135(7) 0.0179(8) 0.0153(8) -0.0018(6) 0.0009(6) 0.0024(6)
C2 0.0154(9) 0.0128(9) 0.0179(9) 0.0033(7) -0.0003(7) 0.0028(7)
N2 0.0154(8) 0.0178(8) 0.0166(8) 0.0000(6) 0.0024(6) 0.0009(6)
C11 0.0169(9) 0.0210(10) 0.0127(9) -0.0010(8) 0.0027(7) 0.0029(7)
C12 0.0204(10) 0.0233(10) 0.0167(9) 0.0064(8) 0.0040(7) 0.0053(7)
C13 0.0258(11) 0.0199(10) 0.0249(10) 0.0001(8) 0.0023(8) 0.0002(8)
C14 0.0202(10) 0.0296(12) 0.0232(10) -0.0015(9) -0.0018(8) 0.0010(9)
C15 0.0183(10) 0.0307(11) 0.0209(10) 0.0041(8) 0.0017(8) 0.0074(8)
C16 0.0220(9) 0.0184(10) 0.0171(9) 0.0041(8) 0.0052(7) 0.0032(7)
C21 0.0150(9) 0.0176(9) 0.0162(9) -0.0006(7) 0.0007(7) 0.0051(7)
C22 0.0128(8) 0.0201(10) 0.0208(9) 0.0030(7) 0.0009(7) 0.0064(8)
C23 0.0197(9) 0.0158(9) 0.0189(9) 0.0032(7) 0.0028(7) 0.0051(7)
C24 0.0161(9) 0.0192(10) 0.0186(9) -0.0010(7) -0.0008(7) 0.0062(7)
C25 0.0136(9) 0.0243(10) 0.0246(10) 0.0042(8) 0.0021(8) 0.0088(8)
C26 0.0174(9) 0.0174(10) 0.0245(10) 0.0044(7) 0.0050(8) 0.0056(8)

loop_
_atom_type_symbol
_atom_type_description
_atom_type_scat_dispersion_real
_atom_type_scat_dispersion_imag
_atom_type_scat_source
C C 0.0033 0.0016 'International Tables Vol C Tables 4.2.6.8 and 6.1.1.4'
H H 0.0000 0.0000 'International Tables Vol C Tables 4.2.6.8 and 6.1.1.4'
Cl Cl 0.1484 0.1585 'International Tables Vol C Tables 4.2.6.8 and 6.1.1.4'
N N 0.0061 0.0033 'International Tables Vol C Tables 4.2.6.8 and 6.1.1.4'
O O 0.0106 0.0060 'International Tables Vol C Tables 4.2.6.8 and 6.1.1.4'
S S 0.1246 0.1234 'International Tables Vol C Tables 4.2.6.8 and 6.1.1.4'

loop_
_geom_angle_atom_site_label_1
_geom_angle_atom_site_label_2
_geom_angle_atom_site_label_3
_geom_angle
O1 C1 N1 124.23(18)
O1 C1 C11 122.86(17)
N1 C1 C11 112.90(16)
C1 N1 C2 127.91(16)
C1 N1 H1 116.0
C2 N1 H1 116.0
N2 C2 N1 115.98(16)
N2 C2 S1 125.13(14)
N1 C2 S1 118.88(13)
C2 N2 C21 123.73(16)
C2 N2 H2 118.1
C21 N2 H2 118.1
C12 C11 C16 117.91(18)
C12 C11 C1 121.05(17)
C16 C11 C1 121.03(17)
C13 C12 C11 121.76(18)
C13 C12 Cl1 119.44(16)
C11 C12 Cl1 118.80(15)
C12 C13 C14 118.7(2)
C12 C13 H13 120.7
C14 C13 H13 120.7
C15 C14 C13 121.41(19)
C15 C14 H14 119.3
C13 C14 H14 119.3
C14 C15 C16 118.62(19)
C14 C15 H15 120.7
C16 C15 H15 120.7
C15 C16 C11 121.60(18)
C15 C16 Cl2 119.31(16)
C11 C16 Cl2 119.08(15)
C22 C21 C26 120.53(17)
C22 C21 N2 119.49(16)
C26 C21 N2 119.92(17)
C21 C22 C23 119.94(17)
C21 C22 H22 120.0
C23 C22 H22 120.0
C22 C23 C24 119.90(18)
C22 C23 Cl3 118.87(15)
C24 C23 Cl3 121.23(15)
C25 C24 C23 119.82(18)
C25 C24 Cl4 119.60(15)
C23 C24 Cl4 120.54(15)
C24 C25 C26 120.59(18)
C24 C25 H25 119.7
C26 C25 H25 119.7
C21 C26 C25 119.17(18)
C21 C26 H26 120.4
C25 C26 H26 120.4

loop_
_geom_bond_atom_site_label_1
_geom_bond_atom_site_label_2
_geom_bond_distance
_geom_bond_publ_flag
S1 C2 1.6804(19) y
Cl1 C12 1.746(2) ?
Cl2 C16 1.740(2) ?
Cl3 C23 1.7316(19) ?
Cl4 C24 1.743(2) ?
C1 O1 1.219(2) y
C1 N1 1.382(3) y
C1 C11 1.517(3) ?
N1 C2 1.401(2) y
N1 H1 0.8800 ?
C2 N2 1.342(2) y
N2 C21 1.435(2) y
N2 H2 0.8800 ?
C11 C12 1.395(3) ?
C11 C16 1.399(3) ?
C12 C13 1.391(3) ?
C13 C14 1.398(3) ?
C13 H13 0.9500 ?
C14 C15 1.383(3) ?
C14 H14 0.9500 ?
C15 C16 1.400(3) ?
C15 H15 0.9500 ?
C21 C22 1.390(3) ?
C21 C26 1.398(3) ?
C22 C23 1.392(3) ?
C22 H22 0.9500 ?
C23 C24 1.406(3) ?
C24 C25 1.383(3) ?
C25 C26 1.400(3) ?
C25 H25 0.9500 ?
C26 H26 0.9500 ?

loop_
_geom_hbond_atom_site_label_D
_geom_hbond_atom_site_label_H
_geom_hbond_atom_site_label_A
_geom_hbond_site_symmetry_A
_geom_hbond_distance_DH
_geom_hbond_distance_HA
_geom_hbond_distance_DA
_geom_hbond_angle_DHA
N1 H1 S1 2_766 0.88 2.61 3.4647(17) 164
N2 H2 O1 . 0.88 1.98 2.678(2) 135

loop_
_geom_torsion_atom_site_label_1
_geom_torsion_atom_site_label_2
_geom_torsion_atom_site_label_3
_geom_torsion_atom_site_label_4
_geom_torsion
O1 C1 N1 C2 -3.2(3)
C11 C1 N1 C2 177.25(17)
C1 N1 C2 N2 0.9(3)
C1 N1 C2 S1 -179.89(15)
N1 C2 N2 C21 -174.46(16)
S1 C2 N2 C21 6.4(3)
O1 C1 C11 C12 -78.0(3)
N1 C1 C11 C12 101.6(2)
O1 C1 C11 C16 100.7(2)
N1 C1 C11 C16 -79.7(2)
C16 C11 C12 C13 2.4(3)
C1 C11 C12 C13 -178.89(18)
C16 C11 C12 Cl1 -177.58(14)
C1 C11 C12 Cl1 1.2(2)
C11 C12 C13 C14 -1.2(3)
Cl1 C12 C13 C14 178.76(16)
C12 C13 C14 C15 -0.6(3)
C13 C14 C15 C16 1.1(3)
C14 C15 C16 C11 0.2(3)
C14 C15 C16 Cl2 -179.07(15)
C12 C11 C16 C15 -1.9(3)
C1 C11 C16 C15 179.41(17)
C12 C11 C16 Cl2 177.39(13)
C1 C11 C16 Cl2 -1.4(2)
C2 N2 C21 C22 61.2(2)
C2 N2 C21 C26 -121.6(2)
C26 C21 C22 C23 2.0(3)
N2 C21 C22 C23 179.17(16)
C21 C22 C23 C24 -0.1(3)
C21 C22 C23 Cl3 -179.70(14)
C22 C23 C24 C25 -1.3(3)
Cl3 C23 C24 C25 178.24(15)
C22 C23 C24 Cl4 176.56(14)
Cl3 C23 C24 Cl4 -3.9(2)
C23 C24 C25 C26 0.9(3)
Cl4 C24 C25 C26 -176.96(15)
C22 C21 C26 C25 -2.3(3)
N2 C21 C26 C25 -179.52(16)
C24 C25 C26 C21 0.9(3)

loop_
_cod_related_entry_id
_cod_related_entry_database
_cod_related_entry_code
1 ChemSpider 14302897
